data_7002001
loop_
_publ_author_name
'Binobaid, Abeer'
'Iglesias, Manuel'
'Beetstra, Dirk J.'
'Kariuki, Benson'
'Dervisi, Athanasia'
'Fallis, Ian A.'
'Cavell, Kingsley J.'

_publ_section_title
;
 Expanded ring and functionalised expanded ring N-heterocyclic carbenes
 as ligands in catalysis
;
_journal_issue 35
_journal_name_full 'Dalton Transactions'
_journal_page_first 7099
_journal_paper_doi 10.1039/b909834h
_journal_year 2009
_chemical_formula_moiety 'C28 H36 Cl Ir N2 O, C4 H8 O'
_chemical_formula_sum 'C32 H44 Cl Ir N2 O2'
_chemical_formula_weight 716.34
_chemical_name_systematic
;
?
;
_space_group_IT_number 2
_symmetry_cell_setting triclinic
_symmetry_space_group_name_Hall '-P 1'
_symmetry_space_group_name_H-M 'P -1'
_atom_sites_solution_hydrogens geom
_atom_sites_solution_primary direct
_atom_sites_solution_secondary difmap
_audit_creation_method SHELXL-97
_cell_angle_alpha 85.593(2)
_cell_angle_beta 79.370(2)
_cell_angle_gamma 81.103(4)
_cell_formula_units_Z 2
_cell_length_a 9.6970(5)
_cell_length_b 11.1510(6)
_cell_length_c 13.9060(11)
_cell_measurement_reflns_used 5422
_cell_measurement_temperature 150(2)
_cell_measurement_theta_max 27.50
_cell_measurement_theta_min 1.49
_cell_volume 1458.28(16)
_computing_cell_refinement DENZO/SCALEPACK
_computing_data_collection 'cOLLECT,Nonius BV, 1997-2001'
_computing_data_reduction DENZO/SCALEPACK
_computing_structure_refinement SHELXL-97
_computing_structure_solution SHELXs-97
_diffrn_ambient_temperature 150(2)
_diffrn_measured_fraction_theta_full 0.965
_diffrn_measured_fraction_theta_max 0.965
_diffrn_measurement_device_type 'Nonius KappaCCD'
_diffrn_measurement_method 'CCD scans'
_diffrn_radiation_monochromator graphite
_diffrn_radiation_source 'fine-focus sealed tube'
_diffrn_radiation_type MoK\a
_diffrn_radiation_wavelength 0.71073
_diffrn_reflns_av_R_equivalents 0.0517
_diffrn_reflns_av_sigmaI/netI 0.0964
_diffrn_reflns_limit_h_max 12
_diffrn_reflns_limit_h_min -12
_diffrn_reflns_limit_k_max 14
_diffrn_reflns_limit_k_min -14
_diffrn_reflns_limit_l_max 18
_diffrn_reflns_limit_l_min -17
_diffrn_reflns_number 9737
_diffrn_reflns_theta_full 27.50
_diffrn_reflns_theta_max 27.50
_diffrn_reflns_theta_min 1.49
_exptl_absorpt_coefficient_mu 4.701
_exptl_absorpt_correction_T_max 0.9118
_exptl_absorpt_correction_T_min 0.5390
_exptl_absorpt_correction_type empirical
_exptl_absorpt_process_details Denzo/Scalepack
_exptl_crystal_colour yellow
_exptl_crystal_density_diffrn 1.631
_exptl_crystal_density_method 'not measured'
_exptl_crystal_description block
_exptl_crystal_F_000 720
_exptl_crystal_size_max 0.15
_exptl_crystal_size_mid 0.15
_exptl_crystal_size_min 0.02
_refine_diff_density_max 1.187
_refine_diff_density_min -1.830
_refine_diff_density_rms 0.193
_refine_ls_extinction_method none
_refine_ls_goodness_of_fit_ref 1.048
_refine_ls_hydrogen_treatment constr
_refine_ls_matrix_type full
_refine_ls_number_parameters 347
_refine_ls_number_reflns 6473
_refine_ls_number_restraints 0
_refine_ls_restrained_S_all 1.048
_refine_ls_R_factor_all 0.0645
_refine_ls_R_factor_gt 0.0481
_refine_ls_shift/su_max 0.001
_refine_ls_shift/su_mean 0.000
_refine_ls_structure_factor_coef Fsqd
_refine_ls_weighting_details 'calc w=1/[\s^2^(Fo^2^)+(0.0242P)^2^+1.1792P] where P=(Fo^2^+2Fc^2^)/3'
_refine_ls_weighting_scheme calc
_refine_ls_wR_factor_gt 0.0946
_refine_ls_wR_factor_ref 0.1008
_reflns_number_gt 5422
_reflns_number_total 6473
_reflns_threshold_expression >2sigma(I)
_cod_data_source_file b909834h.txt
_cod_data_source_block kjc0903
_cod_depositor_comments
;
The following automatic conversions were performed:
'_symmetry_cell_setting' value 'Triclinic' changed to 'triclinic'
according to '/home/saulius/struct/CIF-dictionaries/cif_core.dic'
dictionary named 'cif_core.dic' version 2.4.1 from 2010-06-29.

Automatic conversion script
Id: cif_fix_enum 1527 2010-12-29 10:47:43Z saulius 
;
_cod_original_sg_symbol_H-M P-1
_cod_database_code 7002001

loop_
_symmetry_equiv_pos_as_xyz
'x, y, z'
'-x, -y, -z'

loop_
_atom_site_label
_atom_site_type_symbol
_atom_site_fract_x
_atom_site_fract_y
_atom_site_fract_z
_atom_site_U_iso_or_equiv
_atom_site_adp_type
_atom_site_occupancy
_atom_site_symmetry_multiplicity
_atom_site_calc_flag
_atom_site_refinement_flags
_atom_site_disorder_assembly
_atom_site_disorder_group
C1 C 0.6650(6) 0.3041(5) 0.7199(4) 0.0174(12) Uani 1 1 d . . .
C2 C 0.4721(6) 0.1793(6) 0.7246(5) 0.0309(16) Uani 1 1 d . . .
H2A H 0.3855 0.2250 0.7618 0.037 Uiso 1 1 calc R . .
H2B H 0.4665 0.0913 0.7362 0.037 Uiso 1 1 calc R . .
C3 C 0.4839(8) 0.2144(6) 0.6164(6) 0.0352(17) Uani 1 1 d . . .
H3A H 0.5671 0.1647 0.5790 0.042 Uiso 1 1 calc R . .
H3B H 0.3979 0.1996 0.5930 0.042 Uiso 1 1 calc R . .
C4 C 0.4999(7) 0.3468(5) 0.6007(5) 0.0286(15) Uani 1 1 d . . .
H4A H 0.5240 0.3674 0.5296 0.034 Uiso 1 1 calc R . .
H4B H 0.4089 0.3968 0.6265 0.034 Uiso 1 1 calc R . .
C5 C 0.6420(6) 0.1391(5) 0.8420(5) 0.0217(13) Uani 1 1 d . . .
C6 C 0.5642(6) 0.1737(5) 0.9347(5) 0.0273(15) Uani 1 1 d . . .
C7 C 0.6007(7) 0.1098(6) 1.0178(5) 0.0300(15) Uani 1 1 d . . .
H7 H 0.5512 0.1326 1.0808 0.036 Uiso 1 1 calc R . .
C8 C 0.7094(7) 0.0125(6) 1.0093(6) 0.0344(17) Uani 1 1 d . . .
H8 H 0.7349 -0.0304 1.0666 0.041 Uiso 1 1 calc R . .
C9 C 0.7805(7) -0.0223(6) 0.9188(6) 0.0339(16) Uani 1 1 d . . .
H9 H 0.8531 -0.0905 0.9139 0.041 Uiso 1 1 calc R . .
C10 C 0.7469(6) 0.0419(6) 0.8334(5) 0.0278(15) Uani 1 1 d . . .
H10 H 0.7964 0.0181 0.7707 0.033 Uiso 1 1 calc R . .
C11 C 0.3872(8) 0.3152(7) 1.0253(6) 0.047(2) Uani 1 1 d . . .
H11A H 0.3469 0.2494 1.0664 0.070 Uiso 1 1 calc R . .
H11B H 0.3110 0.3810 1.0148 0.070 Uiso 1 1 calc R . .
H11C H 0.4549 0.3462 1.0579 0.070 Uiso 1 1 calc R . .
C12 C 0.6432(6) 0.4993(5) 0.6324(5) 0.0229(14) Uani 1 1 d . . .
C13 C 0.5606(6) 0.5869(5) 0.6922(5) 0.0215(13) Uani 1 1 d . . .
C14 C 0.5899(6) 0.7064(5) 0.6776(5) 0.0252(14) Uani 1 1 d . . .
H14 H 0.5345 0.7667 0.7188 0.030 Uiso 1 1 calc R . .
C15 C 0.6982(7) 0.7397(5) 0.6042(5) 0.0278(15) Uani 1 1 d . . .
C16 C 0.7731(6) 0.6501(5) 0.5432(5) 0.0246(14) Uani 1 1 d . . .
H16 H 0.8461 0.6716 0.4922 0.030 Uiso 1 1 calc R . .
C17 C 0.7465(6) 0.5298(5) 0.5532(5) 0.0239(14) Uani 1 1 d . . .
C18 C 0.4460(7) 0.5547(6) 0.7758(6) 0.0339(16) Uani 1 1 d . . .
H18A H 0.3766 0.5167 0.7501 0.051 Uiso 1 1 calc R . .
H18B H 0.3985 0.6287 0.8083 0.051 Uiso 1 1 calc R . .
H18C H 0.4889 0.4979 0.8230 0.051 Uiso 1 1 calc R . .
C19 C 0.7310(8) 0.8690(6) 0.5922(6) 0.0403(18) Uani 1 1 d . . .
H19A H 0.8324 0.8686 0.5673 0.061 Uiso 1 1 calc R . .
H19B H 0.7058 0.9064 0.6558 0.061 Uiso 1 1 calc R . .
H19C H 0.6759 0.9156 0.5459 0.061 Uiso 1 1 calc R . .
C20 C 0.8271(7) 0.4378(5) 0.4828(5) 0.0307(15) Uani 1 1 d . . .
H20A H 0.7663 0.4217 0.4376 0.046 Uiso 1 1 calc R . .
H20B H 0.8565 0.3623 0.5192 0.046 Uiso 1 1 calc R . .
H20C H 0.9111 0.4693 0.4455 0.046 Uiso 1 1 calc R . .
C21 C 0.8111(6) 0.4794(5) 0.8217(5) 0.0255(14) Uani 1 1 d . . .
H21 H 0.7412 0.4979 0.7810 0.031 Uiso 1 1 calc R . .
C22 C 0.7928(7) 0.3844(6) 0.8952(5) 0.0288(15) Uani 1 1 d . . .
H22 H 0.7136 0.3423 0.9001 0.035 Uiso 1 1 calc R . .
C23 C 0.8959(8) 0.3480(6) 0.9663(5) 0.0342(16) Uani 1 1 d . . .
H23A H 0.8433 0.3211 1.0303 0.041 Uiso 1 1 calc R . .
H23B H 0.9395 0.4195 0.9766 0.041 Uiso 1 1 calc R . .
C24 C 1.0133(8) 0.2449(6) 0.9279(6) 0.0365(17) Uani 1 1 d . . .
H24A H 1.0995 0.2513 0.9546 0.044 Uiso 1 1 calc R . .
H24B H 0.9822 0.1658 0.9520 0.044 Uiso 1 1 calc R . .
C25 C 1.0493(7) 0.2478(6) 0.8181(5) 0.0335(16) Uani 1 1 d . . .
H25 H 1.0546 0.1736 0.7874 0.040 Uiso 1 1 calc R . .
C26 C 1.0758(6) 0.3507(6) 0.7570(5) 0.0315(16) Uani 1 1 d . . .
H26 H 1.0951 0.3423 0.6881 0.038 Uiso 1 1 calc R . .
C27 C 1.0753(7) 0.4747(6) 0.7951(6) 0.0337(17) Uani 1 1 d . . .
H27A H 1.1032 0.4639 0.8605 0.040 Uiso 1 1 calc R . .
H27B H 1.1467 0.5169 0.7507 0.040 Uiso 1 1 calc R . .
C28 C 0.9322(6) 0.5536(5) 0.8029(5) 0.0287(15) Uani 1 1 d . . .
H28A H 0.9210 0.6092 0.8568 0.034 Uiso 1 1 calc R . .
H28B H 0.9283 0.6038 0.7413 0.034 Uiso 1 1 calc R . .
C29 C 1.1652(9) -0.1206(8) 0.7889(6) 0.051(2) Uani 1 1 d . . .
H29A H 1.0944 -0.0580 0.8241 0.061 Uiso 1 1 calc R . .
H29B H 1.1859 -0.1896 0.8358 0.061 Uiso 1 1 calc R . .
C30 C 1.1083(9) -0.1633(8) 0.7055(7) 0.058(2) Uani 1 1 d . . .
H30A H 1.0152 -0.1156 0.6990 0.070 Uiso 1 1 calc R . .
H30B H 1.0971 -0.2504 0.7162 0.070 Uiso 1 1 calc R . .
C31 C 1.2180(9) -0.1433(7) 0.6148(7) 0.049(2) Uani 1 1 d . . .
H31A H 1.2838 -0.2189 0.5982 0.059 Uiso 1 1 calc R . .
H31B H 1.1726 -0.1128 0.5578 0.059 Uiso 1 1 calc R . .
C32 C 1.2930(7) -0.0492(6) 0.6464(6) 0.0358(17) Uani 1 1 d . . .
H32A H 1.3919 -0.0559 0.6108 0.043 Uiso 1 1 calc R . .
H32B H 1.2440 0.0334 0.6329 0.043 Uiso 1 1 calc R . .
N1 N 0.5996(5) 0.2087(4) 0.7568(4) 0.0207(11) Uani 1 1 d . . .
N2 N 0.6112(5) 0.3748(4) 0.6500(4) 0.0210(11) Uani 1 1 d . . .
Ir1 Ir 0.86176(2) 0.31239(2) 0.755526(18) 0.01980(9) Uani 1 1 d . . .
Cl1 Cl 0.94993(16) 0.17482(13) 0.62795(12) 0.0279(3) Uani 1 1 d . . .
O1 O 0.4586(5) 0.2700(4) 0.9326(4) 0.0325(11) Uani 1 1 d . . .
O2 O 1.2907(5) -0.0716(5) 0.7489(4) 0.0414(12) Uani 1 1 d . . .

loop_
_atom_site_aniso_label
_atom_site_aniso_U_11
_atom_site_aniso_U_22
_atom_site_aniso_U_33
_atom_site_aniso_U_23
_atom_site_aniso_U_13
_atom_site_aniso_U_12
C1 0.017(3) 0.016(3) 0.022(3) -0.004(2) -0.008(2) -0.003(2)
C2 0.021(3) 0.035(4) 0.042(5) 0.006(3) -0.016(3) -0.010(3)
C3 0.043(4) 0.030(3) 0.040(5) 0.001(3) -0.022(3) -0.011(3)
C4 0.029(3) 0.024(3) 0.037(4) 0.002(3) -0.017(3) -0.006(3)
C5 0.023(3) 0.024(3) 0.020(3) -0.001(2) -0.007(3) -0.005(3)
C6 0.020(3) 0.027(3) 0.036(4) 0.004(3) -0.007(3) -0.007(3)
C7 0.030(3) 0.039(4) 0.024(4) 0.000(3) -0.006(3) -0.012(3)
C8 0.035(4) 0.040(4) 0.032(4) 0.010(3) -0.014(3) -0.012(3)
C9 0.033(4) 0.030(3) 0.038(5) 0.003(3) -0.011(3) 0.000(3)
C10 0.024(3) 0.031(3) 0.029(4) 0.004(3) -0.009(3) -0.006(3)
C11 0.042(4) 0.052(5) 0.045(5) -0.021(4) 0.002(4) -0.005(4)
C12 0.018(3) 0.022(3) 0.030(4) 0.006(3) -0.011(3) -0.002(2)
C13 0.017(3) 0.023(3) 0.027(4) 0.004(3) -0.009(3) -0.005(2)
C14 0.026(3) 0.027(3) 0.022(4) -0.003(3) -0.008(3) 0.003(3)
C15 0.029(3) 0.025(3) 0.032(4) 0.001(3) -0.014(3) -0.003(3)
C16 0.025(3) 0.029(3) 0.021(4) 0.008(3) -0.011(3) -0.006(3)
C17 0.025(3) 0.024(3) 0.024(4) 0.001(3) -0.013(3) 0.000(3)
C18 0.022(3) 0.033(4) 0.045(5) -0.003(3) -0.002(3) -0.002(3)
C19 0.043(4) 0.029(4) 0.050(5) 0.002(3) -0.011(4) -0.009(3)
C20 0.039(4) 0.019(3) 0.034(4) -0.004(3) -0.006(3) -0.003(3)
C21 0.021(3) 0.032(3) 0.026(4) -0.003(3) -0.012(3) -0.005(3)
C22 0.025(3) 0.041(4) 0.026(4) -0.011(3) -0.010(3) -0.009(3)
C23 0.047(4) 0.044(4) 0.015(4) 0.000(3) -0.014(3) -0.011(3)
C24 0.040(4) 0.032(4) 0.040(5) 0.001(3) -0.020(3) 0.002(3)
C25 0.037(4) 0.035(4) 0.034(4) 0.001(3) -0.021(3) -0.004(3)
C26 0.014(3) 0.052(4) 0.033(4) -0.004(3) -0.012(3) -0.007(3)
C27 0.026(3) 0.046(4) 0.035(4) 0.003(3) -0.010(3) -0.023(3)
C28 0.026(3) 0.026(3) 0.034(4) -0.001(3) -0.005(3) -0.005(3)
C29 0.055(5) 0.054(5) 0.041(5) 0.004(4) 0.003(4) -0.015(4)
C30 0.048(5) 0.059(5) 0.074(7) 0.004(5) -0.010(5) -0.030(4)
C31 0.053(5) 0.049(5) 0.052(6) -0.009(4) -0.011(4) -0.021(4)
C32 0.036(4) 0.033(4) 0.040(5) 0.001(3) -0.009(3) -0.007(3)
N1 0.020(2) 0.022(2) 0.022(3) 0.003(2) -0.009(2) -0.004(2)
N2 0.018(2) 0.022(2) 0.026(3) 0.002(2) -0.011(2) -0.007(2)
Ir1 0.01635(13) 0.02201(13) 0.02180(15) -0.00083(9) -0.00626(9) -0.00175(9)
Cl1 0.0270(8) 0.0260(7) 0.0281(9) -0.0021(6) -0.0029(7) 0.0023(6)
O1 0.030(2) 0.033(2) 0.032(3) -0.006(2) 0.002(2) -0.003(2)
O2 0.032(3) 0.059(3) 0.034(3) -0.005(2) -0.007(2) -0.009(2)

loop_
_atom_type_symbol
_atom_type_description
_atom_type_scat_dispersion_real
_atom_type_scat_dispersion_imag
_atom_type_scat_source
C C 0.0033 0.0016 'International Tables Vol C Tables 4.2.6.8 and 6.1.1.4'
H H 0.0000 0.0000 'International Tables Vol C Tables 4.2.6.8 and 6.1.1.4'
N N 0.0061 0.0033 'International Tables Vol C Tables 4.2.6.8 and 6.1.1.4'
Ir Ir -1.4442 7.9887 'International Tables Vol C Tables 4.2.6.8 and 6.1.1.4'
Cl Cl 0.1484 0.1585 'International Tables Vol C Tables 4.2.6.8 and 6.1.1.4'
O O 0.0106 0.0060 'International Tables Vol C Tables 4.2.6.8 and 6.1.1.4'

loop_
_geom_angle_atom_site_label_1
_geom_angle_atom_site_label_2
_geom_angle_atom_site_label_3
_geom_angle
_geom_angle_site_symmetry_1
_geom_angle_site_symmetry_3
_geom_angle_publ_flag
N2 C1 N1 117.3(5) . . ?
N2 C1 Ir1 124.0(4) . . ?
N1 C1 Ir1 117.7(4) . . ?
N1 C2 C3 107.7(5) . . ?
N1 C2 H2A 110.2 . . ?
C3 C2 H2A 110.2 . . ?
N1 C2 H2B 110.2 . . ?
C3 C2 H2B 110.2 . . ?
H2A C2 H2B 108.5 . . ?
C4 C3 C2 108.9(6) . . ?
C4 C3 H3A 109.9 . . ?
C2 C3 H3A 109.9 . . ?
C4 C3 H3B 109.9 . . ?
C2 C3 H3B 109.9 . . ?
H3A C3 H3B 108.3 . . ?
N2 C4 C3 110.7(5) . . ?
N2 C4 H4A 109.5 . . ?
C3 C4 H4A 109.5 . . ?
N2 C4 H4B 109.5 . . ?
C3 C4 H4B 109.5 . . ?
H4A C4 H4B 108.1 . . ?
C10 C5 C6 121.3(6) . . ?
C10 C5 N1 122.0(6) . . ?
C6 C5 N1 116.6(5) . . ?
O1 C6 C7 126.1(6) . . ?
O1 C6 C5 115.3(6) . . ?
C7 C6 C5 118.6(6) . . ?
C6 C7 C8 120.0(7) . . ?
C6 C7 H7 120.0 . . ?
C8 C7 H7 120.0 . . ?
C9 C8 C7 120.6(6) . . ?
C9 C8 H8 119.7 . . ?
C7 C8 H8 119.7 . . ?
C8 C9 C10 120.5(7) . . ?
C8 C9 H9 119.7 . . ?
C10 C9 H9 119.7 . . ?
C5 C10 C9 118.8(7) . . ?
C5 C10 H10 120.6 . . ?
C9 C10 H10 120.6 . . ?
O1 C11 H11A 109.5 . . ?
O1 C11 H11B 109.5 . . ?
H11A C11 H11B 109.5 . . ?
O1 C11 H11C 109.5 . . ?
H11A C11 H11C 109.5 . . ?
H11B C11 H11C 109.5 . . ?
C13 C12 C17 121.6(5) . . ?
C13 C12 N2 117.4(5) . . ?
C17 C12 N2 120.8(6) . . ?
C12 C13 C14 118.6(6) . . ?
C12 C13 C18 121.7(5) . . ?
C14 C13 C18 119.6(6) . . ?
C15 C14 C13 121.9(6) . . ?
C15 C14 H14 119.1 . . ?
C13 C14 H14 119.1 . . ?
C16 C15 C14 117.4(5) . . ?
C16 C15 C19 121.8(6) . . ?
C14 C15 C19 120.8(6) . . ?
C15 C16 C17 123.2(6) . . ?
C15 C16 H16 118.4 . . ?
C17 C16 H16 118.4 . . ?
C16 C17 C12 117.1(6) . . ?
C16 C17 C20 120.9(6) . . ?
C12 C17 C20 122.0(5) . . ?
C13 C18 H18A 109.5 . . ?
C13 C18 H18B 109.5 . . ?
H18A C18 H18B 109.5 . . ?
C13 C18 H18C 109.5 . . ?
H18A C18 H18C 109.5 . . ?
H18B C18 H18C 109.5 . . ?
C15 C19 H19A 109.5 . . ?
C15 C19 H19B 109.5 . . ?
H19A C19 H19B 109.5 . . ?
C15 C19 H19C 109.5 . . ?
H19A C19 H19C 109.5 . . ?
H19B C19 H19C 109.5 . . ?
C17 C20 H20A 109.5 . . ?
C17 C20 H20B 109.5 . . ?
H20A C20 H20B 109.5 . . ?
C17 C20 H20C 109.5 . . ?
H20A C20 H20C 109.5 . . ?
H20B C20 H20C 109.5 . . ?
C22 C21 C28 125.6(6) . . ?
C22 C21 Ir1 71.0(4) . . ?
C28 C21 Ir1 113.1(4) . . ?
C22 C21 H21 117.2 . . ?
C28 C21 H21 117.2 . . ?
Ir1 C21 H21 85.8 . . ?
C21 C22 C23 122.2(5) . . ?
C21 C22 Ir1 69.4(4) . . ?
C23 C22 Ir1 114.4(5) . . ?
C21 C22 H22 118.9 . . ?
C23 C22 H22 118.9 . . ?
Ir1 C22 H22 86.4 . . ?
C22 C23 C24 111.7(6) . . ?
C22 C23 H23A 109.3 . . ?
C24 C23 H23A 109.3 . . ?
C22 C23 H23B 109.3 . . ?
C24 C23 H23B 109.3 . . ?
H23A C23 H23B 107.9 . . ?
C25 C24 C23 112.9(5) . . ?
C25 C24 H24A 109.0 . . ?
C23 C24 H24A 109.0 . . ?
C25 C24 H24B 109.0 . . ?
C23 C24 H24B 109.0 . . ?
H24A C24 H24B 107.8 . . ?
C26 C25 C24 125.6(7) . . ?
C26 C25 Ir1 72.2(3) . . ?
C24 C25 Ir1 110.1(5) . . ?
C26 C25 H25 117.2 . . ?
C24 C25 H25 117.2 . . ?
Ir1 C25 H25 87.6 . . ?
C25 C26 C27 123.4(7) . . ?
C25 C26 Ir1 70.2(3) . . ?
C27 C26 Ir1 112.2(4) . . ?
C25 C26 H26 118.3 . . ?
C27 C26 H26 118.3 . . ?
Ir1 C26 H26 87.6 . . ?
C28 C27 C26 112.9(5) . . ?
C28 C27 H27A 109.0 . . ?
C26 C27 H27A 109.0 . . ?
C28 C27 H27B 109.0 . . ?
C26 C27 H27B 109.0 . . ?
H27A C27 H27B 107.8 . . ?
C21 C28 C27 112.3(5) . . ?
C21 C28 H28A 109.1 . . ?
C27 C28 H28A 109.1 . . ?
C21 C28 H28B 109.1 . . ?
C27 C28 H28B 109.1 . . ?
H28A C28 H28B 107.9 . . ?
O2 C29 C30 107.9(7) . . ?
O2 C29 H29A 110.1 . . ?
C30 C29 H29A 110.1 . . ?
O2 C29 H29B 110.1 . . ?
C30 C29 H29B 110.1 . . ?
H29A C29 H29B 108.4 . . ?
C29 C30 C31 105.1(6) . . ?
C29 C30 H30A 110.7 . . ?
C31 C30 H30A 110.7 . . ?
C29 C30 H30B 110.7 . . ?
C31 C30 H30B 110.7 . . ?
H30A C30 H30B 108.8 . . ?
C32 C31 C30 102.0(7) . . ?
C32 C31 H31A 111.4 . . ?
C30 C31 H31A 111.4 . . ?
C32 C31 H31B 111.4 . . ?
C30 C31 H31B 111.4 . . ?
H31A C31 H31B 109.2 . . ?
O2 C32 C31 106.7(6) . . ?
O2 C32 H32A 110.4 . . ?
C31 C32 H32A 110.4 . . ?
O2 C32 H32B 110.4 . . ?
C31 C32 H32B 110.4 . . ?
H32A C32 H32B 108.6 . . ?
C1 N1 C5 119.3(5) . . ?
C1 N1 C2 123.6(5) . . ?
C5 N1 C2 116.6(4) . . ?
C1 N2 C12 119.0(5) . . ?
C1 N2 C4 125.0(5) . . ?
C12 N2 C4 115.0(4) . . ?
C1 Ir1 C21 97.8(2) . . ?
C1 Ir1 C22 98.6(2) . . ?
C21 Ir1 C22 39.6(2) . . ?
C1 Ir1 C25 156.1(2) . . ?
C21 Ir1 C25 97.0(3) . . ?
C22 Ir1 C25 81.4(3) . . ?
C1 Ir1 C26 164.8(2) . . ?
C21 Ir1 C26 80.7(3) . . ?
C22 Ir1 C26 89.8(3) . . ?
C25 Ir1 C26 37.6(2) . . ?
C1 Ir1 Cl1 84.82(17) . . ?
C21 Ir1 Cl1 157.46(18) . . ?
C22 Ir1 Cl1 162.36(18) . . ?
C25 Ir1 Cl1 88.6(2) . . ?
C26 Ir1 Cl1 91.0(2) . . ?
C6 O1 C11 116.7(6) . . ?
C29 O2 C32 107.7(6) . . ?

loop_
_geom_bond_atom_site_label_1
_geom_bond_atom_site_label_2
_geom_bond_distance
_geom_bond_site_symmetry_2
_geom_bond_publ_flag
C1 N2 1.335(7) . ?
C1 N1 1.342(7) . ?
C1 Ir1 2.074(5) . ?
C2 N1 1.480(7) . ?
C2 C3 1.513(10) . ?
C2 H2A 0.9900 . ?
C2 H2B 0.9900 . ?
C3 C4 1.503(8) . ?
C3 H3A 0.9900 . ?
C3 H3B 0.9900 . ?
C4 N2 1.464(7) . ?
C4 H4A 0.9900 . ?
C4 H4B 0.9900 . ?
C5 C10 1.363(9) . ?
C5 C6 1.418(9) . ?
C5 N1 1.454(7) . ?
C6 O1 1.367(7) . ?
C6 C7 1.384(9) . ?
C7 C8 1.386(10) . ?
C7 H7 0.9500 . ?
C8 C9 1.372(11) . ?
C8 H8 0.9500 . ?
C9 C10 1.403(9) . ?
C9 H9 0.9500 . ?
C10 H10 0.9500 . ?
C11 O1 1.435(9) . ?
C11 H11A 0.9800 . ?
C11 H11B 0.9800 . ?
C11 H11C 0.9800 . ?
C12 C13 1.387(9) . ?
C12 C17 1.405(9) . ?
C12 N2 1.463(7) . ?
C13 C14 1.397(8) . ?
C13 C18 1.516(9) . ?
C14 C15 1.396(9) . ?
C14 H14 0.9500 . ?
C15 C16 1.387(10) . ?
C15 C19 1.513(8) . ?
C16 C17 1.397(8) . ?
C16 H16 0.9500 . ?
C17 C20 1.499(9) . ?
C18 H18A 0.9800 . ?
C18 H18B 0.9800 . ?
C18 H18C 0.9800 . ?
C19 H19A 0.9800 . ?
C19 H19B 0.9800 . ?
C19 H19C 0.9800 . ?
C20 H20A 0.9800 . ?
C20 H20B 0.9800 . ?
C20 H20C 0.9800 . ?
C21 C22 1.422(9) . ?
C21 C28 1.512(8) . ?
C21 Ir1 2.091(6) . ?
C21 H21 0.9500 . ?
C22 C23 1.523(9) . ?
C22 Ir1 2.112(7) . ?
C22 H22 0.9500 . ?
C23 C24 1.539(10) . ?
C23 H23A 0.9900 . ?
C23 H23B 0.9900 . ?
C24 C25 1.501(11) . ?
C24 H24A 0.9900 . ?
C24 H24B 0.9900 . ?
C25 C26 1.402(9) . ?
C25 Ir1 2.160(6) . ?
C25 H25 0.9500 . ?
C26 C27 1.518(10) . ?
C26 Ir1 2.187(6) . ?
C26 H26 0.9500 . ?
C27 C28 1.514(9) . ?
C27 H27A 0.9900 . ?
C27 H27B 0.9900 . ?
C28 H28A 0.9900 . ?
C28 H28B 0.9900 . ?
C29 O2 1.414(9) . ?
C29 C30 1.509(12) . ?
C29 H29A 0.9900 . ?
C29 H29B 0.9900 . ?
C30 C31 1.520(12) . ?
C30 H30A 0.9900 . ?
C30 H30B 0.9900 . ?
C31 C32 1.499(10) . ?
C31 H31A 0.9900 . ?
C31 H31B 0.9900 . ?
C32 O2 1.424(9) . ?
C32 H32A 0.9900 . ?
C32 H32B 0.9900 . ?
Ir1 Cl1 2.3842(17) . ?
